data_4087877
loop_
_publ_author_name
'Ge, Fang'
'Kehr, Gerald'
'Daniliuc, Constantin G.'
'M\"uck-Lichtenfeld, Christian'
'Erker, Gerhard'

_publ_section_title
;
 Trisubstituted Boroles by 1,1-Carboboration
;
_journal_issue 17
_journal_name_full Organometallics
_journal_page_first 4205
_journal_paper_doi 10.1021/acs.organomet.5b00668
_journal_volume 34
_journal_year 2015
_chemical_formula_sum 'C40 H29 B2 F15 N2'
_chemical_formula_weight 844.27
_space_group_IT_number 14
_space_group_name_Hall '-P 2yn'
_space_group_name_H-M_alt 'P 1 21/n 1'
_symmetry_cell_setting monoclinic
_symmetry_space_group_name_H-M 'P 1 21/n 1'
_atom_sites_solution_hydrogens geom
_atom_sites_solution_primary direct
_atom_sites_solution_secondary difmap
_audit_creation_method SHELXL-97
_cell_angle_alpha 90.00
_cell_angle_beta 91.669(1)
_cell_angle_gamma 90.00
_cell_formula_units_Z 4
_cell_length_a 15.3278(3)
_cell_length_b 14.9097(3)
_cell_length_c 16.4048(4)
_cell_measurement_reflns_used 7490
_cell_measurement_temperature 223(2)
_cell_measurement_theta_max 28.28
_cell_measurement_theta_min 4.08
_cell_volume 3747.45(14)
_computing_cell_refinement 'Collect (Nonius B.V., 1998)'
_computing_data_collection 'Collect (Nonius B.V., 1998)'
_computing_data_reduction 'Denzo-SMN (Otwinowski & Minor, 1997)'
_computing_molecular_graphics 'XP (BrukerAXS, 2000)'
_computing_publication_material 'SHELXL-97 (Sheldrick, 1997)'
_computing_structure_refinement 'SHELXL-97 (Sheldrick, 1997)'
_computing_structure_solution 'SHELXS-97 (Sheldrick, 1990)'
_diffrn_ambient_temperature 223(2)
_diffrn_measured_fraction_theta_full 0.981
_diffrn_measured_fraction_theta_max 0.981
_diffrn_measurement_device_type 'Nonius KappaCCD APEXII'
_diffrn_measurement_method '\w and \f scans'
_diffrn_radiation_monochromator 'Montel mirror'
_diffrn_radiation_source 'rotating anode Nonius FR591'
_diffrn_radiation_type MoK\a
_diffrn_radiation_wavelength 0.71073
_diffrn_reflns_av_R_equivalents 0.061
_diffrn_reflns_av_sigmaI/netI 0.0504
_diffrn_reflns_limit_h_max 18
_diffrn_reflns_limit_h_min -18
_diffrn_reflns_limit_k_max 16
_diffrn_reflns_limit_k_min -17
_diffrn_reflns_limit_l_max 19
_diffrn_reflns_limit_l_min -19
_diffrn_reflns_number 22581
_diffrn_reflns_theta_full 25.00
_diffrn_reflns_theta_max 25.00
_diffrn_reflns_theta_min 4.14
_exptl_absorpt_coefficient_mu 0.139
_exptl_absorpt_correction_T_max 0.9890
_exptl_absorpt_correction_T_min 0.9727
_exptl_absorpt_correction_type multi-scan
_exptl_absorpt_process_details 'Denzo (Otwinowski, Borek, Majewski & Minor, 2003)'
_exptl_crystal_colour yellow
_exptl_crystal_density_diffrn 1.496
_exptl_crystal_density_method 'not measured'
_exptl_crystal_description prism
_exptl_crystal_F_000 1712
_exptl_crystal_size_max 0.20
_exptl_crystal_size_mid 0.10
_exptl_crystal_size_min 0.08
_refine_diff_density_max 0.587
_refine_diff_density_min -0.391
_refine_diff_density_rms 0.047
_refine_ls_extinction_method none
_refine_ls_goodness_of_fit_ref 1.077
_refine_ls_hydrogen_treatment constr
_refine_ls_matrix_type full
_refine_ls_number_parameters 637
_refine_ls_number_reflns 6484
_refine_ls_number_restraints 199
_refine_ls_restrained_S_all 1.090
_refine_ls_R_factor_all 0.1095
_refine_ls_R_factor_gt 0.0745
_refine_ls_shift/su_max 0.000
_refine_ls_shift/su_mean 0.000
_refine_ls_structure_factor_coef Fsqd
_refine_ls_weighting_details 'calc w=1/[\s^2^(Fo^2^)+(0.0338P)^2^+6.6350P] where P=(Fo^2^+2Fc^2^)/3'
_refine_ls_weighting_scheme calc
_refine_ls_wR_factor_gt 0.1492
_refine_ls_wR_factor_ref 0.1710
_reflns_number_gt 4442
_reflns_number_total 6484
_reflns_threshold_expression >2sigma(I)
_cod_data_source_file om5b00668_si_002.cif
_cod_data_source_block erk7649
_cod_original_sg_symbol_H-M P21/n
_cod_database_code 4087877

loop_
_symmetry_equiv_pos_as_xyz
'x, y, z'
'-x+1/2, y+1/2, -z+1/2'
'-x, -y, -z'
'x-1/2, -y-1/2, z-1/2'

loop_
_atom_site_label
_atom_site_type_symbol
_atom_site_fract_x
_atom_site_fract_y
_atom_site_fract_z
_atom_site_U_iso_or_equiv
_atom_site_adp_type
_atom_site_occupancy
_atom_site_symmetry_multiplicity
_atom_site_calc_flag
_atom_site_refinement_flags
_atom_site_disorder_assembly
_atom_site_disorder_group
N1 N 0.1397(2) 0.2709(2) 0.0162(2) 0.0477(8) Uani 1 1 d . . .
B1 B 0.1182(3) 0.2215(3) -0.0531(3) 0.0444(10) Uani 1 1 d . A .
C1 C 0.1669(2) 0.1332(2) -0.0881(2) 0.0397(8) Uani 1 1 d . . .
C2 C 0.1364(2) 0.1284(3) -0.1658(2) 0.0456(9) Uani 1 1 d . . .
H2 H 0.1577 0.0871 -0.2037 0.055 Uiso 1 1 calc R . .
C3 C 0.0672(2) 0.1930(3) -0.1865(2) 0.0469(10) Uani 1 1 d . A .
H3 H 0.0394 0.1965 -0.2382 0.056 Uiso 1 1 calc R . .
C4 C 0.0477(2) 0.2462(3) -0.1246(2) 0.0451(9) Uani 1 1 d . . .
C5 C 0.0969(3) 0.3559(3) 0.0413(3) 0.0721(14) Uani 1 1 d . . .
H5 H 0.1340 0.3709 0.0899 0.087 Uiso 1 1 calc R . .
C6 C 0.0125(4) 0.3430(4) 0.0807(4) 0.0915(18) Uani 1 1 d . . .
H6A H -0.0049 0.3986 0.1063 0.137 Uiso 1 1 calc R . .
H6B H 0.0183 0.2963 0.1218 0.137 Uiso 1 1 calc R . .
H6C H -0.0314 0.3255 0.0400 0.137 Uiso 1 1 calc R . .
C7 C 0.1144(4) 0.4316(4) -0.0082(5) 0.121(3) Uani 1 1 d . . .
H7A H 0.1762 0.4340 -0.0188 0.182 Uiso 1 1 calc R . .
H7B H 0.0973 0.4858 0.0199 0.182 Uiso 1 1 calc R . .
H7C H 0.0815 0.4267 -0.0594 0.182 Uiso 1 1 calc R . .
C8 C 0.2139(3) 0.2431(3) 0.0710(3) 0.0581(12) Uani 1 1 d . . .
H8 H 0.2342 0.1846 0.0502 0.070 Uiso 1 1 calc R . .
C9 C 0.2910(3) 0.3065(3) 0.0666(3) 0.0760(15) Uani 1 1 d . . .
H9A H 0.3089 0.3114 0.0105 0.114 Uiso 1 1 calc R . .
H9B H 0.3392 0.2835 0.1002 0.114 Uiso 1 1 calc R . .
H9C H 0.2744 0.3652 0.0863 0.114 Uiso 1 1 calc R . .
C10 C 0.1871(4) 0.2266(4) 0.1580(3) 0.0838(17) Uani 1 1 d . . .
H10A H 0.1736 0.2833 0.1837 0.126 Uiso 1 1 calc R . .
H10B H 0.2346 0.1977 0.1882 0.126 Uiso 1 1 calc R . .
H10C H 0.1360 0.1882 0.1579 0.126 Uiso 1 1 calc R . .
C11 C -0.0242(7) 0.3129(8) -0.1367(8) 0.050(3) Uani 0.703(10) 1 d PDU A 1
F12 F -0.1135(5) 0.2267(5) -0.0517(5) 0.0718(19) Uani 0.703(10) 1 d PDU A 1
C12 C -0.1046(6) 0.2974(6) -0.1023(6) 0.058(2) Uani 0.703(10) 1 d PDU A 1
F13 F -0.2521(3) 0.3320(5) -0.0811(5) 0.110(2) Uani 0.703(10) 1 d PDU A 1
C13 C -0.1775(5) 0.3491(7) -0.1163(7) 0.070(3) Uani 0.703(10) 1 d PDU A 1
F14 F -0.2402(4) 0.4742(5) -0.1827(4) 0.120(3) Uani 0.703(10) 1 d PDU A 1
C14 C -0.1697(6) 0.4214(7) -0.1688(7) 0.079(3) Uani 0.703(10) 1 d PDU A 1
F15 F -0.0869(5) 0.5102(4) -0.2533(3) 0.104(2) Uani 0.703(10) 1 d PDU A 1
C15 C -0.0938(6) 0.4384(5) -0.2044(5) 0.070(2) Uani 0.703(10) 1 d PDU A 1
F16 F 0.0514(4) 0.4066(4) -0.2242(4) 0.0810(18) Uani 0.703(10) 1 d PDU A 1
C16 C -0.0226(6) 0.3850(6) -0.1881(6) 0.060(2) Uani 0.703(10) 1 d PDU A 1
C11A C -0.0386(13) 0.2911(17) -0.1295(16) 0.037(6) Uani 0.297(10) 1 d PDU A 2
F12A F -0.0946(10) 0.2012(11) -0.0249(9) 0.063(4) Uani 0.297(10) 1 d PDU A 2
C12A C -0.1059(10) 0.2688(15) -0.0786(13) 0.044(6) Uani 0.297(10) 1 d PDU A 2
F13A F -0.2490(7) 0.2821(11) -0.0362(9) 0.093(4) Uani 0.297(10) 1 d PDU A 2
C13A C -0.1853(9) 0.3090(14) -0.0846(11) 0.064(6) Uani 0.297(10) 1 d PDU A 2
F14A F -0.2766(9) 0.4178(12) -0.1456(10) 0.119(6) Uani 0.297(10) 1 d PDU A 2
C14A C -0.1963(11) 0.3796(17) -0.1395(15) 0.070(8) Uani 0.297(10) 1 d PDU A 2
F15A F -0.1461(12) 0.4712(10) -0.2428(8) 0.109(5) Uani 0.297(10) 1 d PDU A 2
C15A C -0.1343(12) 0.4027(14) -0.1914(12) 0.067(7) Uani 0.297(10) 1 d PDU A 2
F16A F 0.0081(12) 0.3894(13) -0.2311(11) 0.089(5) Uani 0.297(10) 1 d PDU A 2
C16A C -0.0545(10) 0.3595(13) -0.1832(12) 0.054(6) Uani 0.297(10) 1 d PDU A 2
B2 B 0.2351(3) 0.0597(3) -0.0518(3) 0.0390(10) Uani 1 1 d . . .
C21 C 0.3355(2) 0.1017(2) -0.0534(2) 0.0437(9) Uani 1 1 d . . .
F22 F 0.36549(15) 0.10079(16) 0.08992(14) 0.0590(6) Uani 1 1 d . . .
C22 C 0.3893(2) 0.1214(3) 0.0139(3) 0.0482(10) Uani 1 1 d . . .
F23 F 0.51467(16) 0.18331(19) 0.07801(18) 0.0788(8) Uani 1 1 d . . .
C23 C 0.4683(3) 0.1660(3) 0.0092(3) 0.0569(11) Uani 1 1 d . . .
F24 F 0.57122(16) 0.24018(18) -0.0685(2) 0.0849(9) Uani 1 1 d . . .
C24 C 0.4970(3) 0.1938(3) -0.0646(3) 0.0602(12) Uani 1 1 d . . .
F25 F 0.47484(17) 0.20190(19) -0.20610(18) 0.0794(8) Uani 1 1 d . . .
C25 C 0.4476(3) 0.1758(3) -0.1331(3) 0.0568(11) Uani 1 1 d . . .
F26 F 0.32639(15) 0.11305(16) -0.19725(14) 0.0585(6) Uani 1 1 d . . .
C26 C 0.3696(3) 0.1303(3) -0.1258(3) 0.0495(10) Uani 1 1 d . . .
C31 C 0.2095(2) 0.0130(2) 0.0352(2) 0.0401(9) Uani 1 1 d . . .
F32 F 0.06742(13) 0.07683(16) 0.04295(14) 0.0550(6) Uani 1 1 d . . .
C32 C 0.1308(2) 0.0227(3) 0.0735(2) 0.0433(9) Uani 1 1 d . . .
F33 F 0.03386(15) -0.00607(19) 0.17923(15) 0.0673(7) Uani 1 1 d . . .
C33 C 0.1105(3) -0.0215(3) 0.1442(2) 0.0501(10) Uani 1 1 d . . .
F34 F 0.14878(17) -0.12573(19) 0.24653(15) 0.0743(8) Uani 1 1 d . . .
C34 C 0.1684(3) -0.0809(3) 0.1791(2) 0.0533(11) Uani 1 1 d . . .
F35 F 0.30338(17) -0.15431(17) 0.17485(15) 0.0687(7) Uani 1 1 d . . .
C35 C 0.2465(3) -0.0953(3) 0.1422(2) 0.0502(10) Uani 1 1 d . . .
F36 F 0.34147(14) -0.06863(16) 0.03872(14) 0.0560(6) Uani 1 1 d . . .
C36 C 0.2645(2) -0.0498(3) 0.0728(2) 0.0441(9) Uani 1 1 d . . .
N41 N 0.23109(19) -0.03079(19) -0.11023(18) 0.0407(7) Uani 1 1 d . . .
C42 C 0.3006(3) -0.0735(3) -0.1394(2) 0.0497(10) Uani 1 1 d . . .
H42 H 0.3561 -0.0474 -0.1319 0.060 Uiso 1 1 calc R . .
C43 C 0.2935(3) -0.1535(3) -0.1795(3) 0.0657(13) Uani 1 1 d . . .
H43 H 0.3434 -0.1818 -0.1993 0.079 Uiso 1 1 calc R . .
C44 C 0.2130(4) -0.1919(3) -0.1905(3) 0.0711(14) Uani 1 1 d . . .
H44 H 0.2070 -0.2470 -0.2179 0.085 Uiso 1 1 calc R . .
C45 C 0.1408(3) -0.1492(3) -0.1610(3) 0.0614(12) Uani 1 1 d . . .
H45 H 0.0849 -0.1744 -0.1681 0.074 Uiso 1 1 calc R . .
C46 C 0.1523(3) -0.0697(3) -0.1214(2) 0.0491(10) Uani 1 1 d . . .
H46 H 0.1031 -0.0406 -0.1009 0.059 Uiso 1 1 calc R . .
C51 C 0.5389(6) 0.4975(6) 0.1190(4) 0.110(2) Uani 1 1 d . . .
C52 C 0.5545(7) 0.4152(5) 0.0990(4) 0.114(2) Uani 1 1 d . . .
H52 H 0.5081 0.3762 0.0856 0.137 Uiso 1 1 calc R . .
C53 C 0.6385(6) 0.3851(6) 0.0976(4) 0.111(2) Uani 1 1 d . . .
H53 H 0.6478 0.3251 0.0824 0.133 Uiso 1 1 calc R . .
C54 C 0.7098(6) 0.4365(6) 0.1166(4) 0.115(2) Uani 1 1 d . . .
H54 H 0.7667 0.4132 0.1155 0.138 Uiso 1 1 calc R . .
C55 C 0.6934(7) 0.5274(7) 0.1382(4) 0.131(3) Uani 1 1 d . . .
H55 H 0.7394 0.5669 0.1517 0.157 Uiso 1 1 calc R . .
C56 C 0.6039(7) 0.5565(5) 0.1388(4) 0.116(2) Uani 1 1 d . . .
H56 H 0.5905 0.6160 0.1527 0.139 Uiso 1 1 calc R . .
C57 C 0.4469(6) 0.5310(7) 0.1195(5) 0.165(4) Uani 1 1 d . . .
H57A H 0.4399 0.5798 0.0809 0.248 Uiso 1 1 calc R . .
H57B H 0.4339 0.5521 0.1738 0.248 Uiso 1 1 calc R . .
H57C H 0.4073 0.4826 0.1043 0.248 Uiso 1 1 calc R . .

loop_
_atom_site_aniso_label
_atom_site_aniso_U_11
_atom_site_aniso_U_22
_atom_site_aniso_U_33
_atom_site_aniso_U_23
_atom_site_aniso_U_13
_atom_site_aniso_U_12
N1 0.0547(19) 0.0406(18) 0.047(2) -0.0041(16) -0.0014(15) 0.0058(15)
B1 0.045(2) 0.042(2) 0.046(3) 0.005(2) 0.003(2) 0.002(2)
C1 0.043(2) 0.037(2) 0.039(2) 0.0012(17) -0.0012(16) 0.0004(16)
C2 0.049(2) 0.043(2) 0.045(2) 0.0001(19) -0.0006(18) 0.0055(18)
C3 0.049(2) 0.047(2) 0.044(2) 0.0051(19) -0.0072(18) 0.0059(19)
C4 0.046(2) 0.038(2) 0.051(2) 0.0045(19) 0.0011(18) 0.0067(18)
C5 0.089(4) 0.048(3) 0.080(4) 0.003(3) 0.027(3) 0.018(3)
C6 0.089(4) 0.088(4) 0.099(4) -0.026(3) 0.025(3) 0.014(3)
C7 0.098(4) 0.053(3) 0.215(9) 0.010(4) 0.025(5) 0.011(3)
C8 0.073(3) 0.050(2) 0.051(3) -0.016(2) -0.015(2) 0.007(2)
C9 0.072(3) 0.061(3) 0.094(4) -0.021(3) -0.022(3) 0.000(3)
C10 0.118(4) 0.080(4) 0.051(3) -0.015(3) -0.021(3) 0.018(3)
C11 0.049(4) 0.044(6) 0.057(5) -0.006(4) -0.005(4) 0.004(4)
F12 0.066(4) 0.067(4) 0.083(5) -0.001(4) 0.010(3) -0.004(3)
C12 0.063(5) 0.046(5) 0.062(5) 0.000(4) -0.009(4) 0.006(4)
F13 0.058(3) 0.124(5) 0.149(5) -0.020(4) 0.014(3) 0.014(3)
C13 0.056(4) 0.071(6) 0.081(6) -0.012(5) 0.001(5) 0.014(5)
F14 0.099(4) 0.118(5) 0.139(5) -0.015(4) -0.032(3) 0.068(4)
C14 0.065(5) 0.083(6) 0.087(6) -0.017(5) -0.012(4) 0.033(5)
F15 0.133(5) 0.083(4) 0.095(4) 0.020(3) -0.018(3) 0.045(3)
C15 0.082(5) 0.058(4) 0.070(5) 0.005(4) -0.018(4) 0.021(4)
F16 0.086(4) 0.074(3) 0.083(3) 0.024(3) 0.012(3) 0.014(3)
C16 0.061(5) 0.052(5) 0.068(5) 0.008(4) -0.007(5) 0.013(4)
C11A 0.039(9) 0.035(9) 0.038(8) 0.001(6) -0.004(6) 0.006(7)
F12A 0.064(7) 0.065(7) 0.061(7) 0.005(5) 0.003(5) -0.001(5)
C12A 0.044(8) 0.043(10) 0.044(9) 0.007(8) -0.001(7) 0.005(8)
F13A 0.067(6) 0.107(8) 0.106(8) -0.019(6) 0.022(6) 0.008(6)
C13A 0.053(9) 0.073(9) 0.066(9) -0.005(7) 0.007(7) 0.008(7)
F14A 0.092(7) 0.123(9) 0.142(9) -0.010(7) -0.003(6) 0.050(7)
C14A 0.065(11) 0.069(11) 0.075(11) 0.001(8) -0.005(8) 0.022(8)
F15A 0.125(9) 0.101(8) 0.100(8) 0.020(7) -0.016(7) 0.045(7)
C15A 0.065(10) 0.070(10) 0.065(9) 0.011(8) -0.011(8) 0.026(8)
F16A 0.097(9) 0.080(8) 0.089(8) 0.028(7) 0.002(8) 0.019(7)
C16A 0.050(8) 0.057(9) 0.054(9) -0.002(7) 0.011(7) 0.009(7)
B2 0.043(2) 0.032(2) 0.042(2) -0.0019(19) -0.0031(18) 0.0000(18)
C21 0.046(2) 0.038(2) 0.047(2) 0.0023(18) -0.0019(18) 0.0053(17)
F22 0.0591(14) 0.0663(16) 0.0507(15) 0.0010(13) -0.0126(11) -0.0036(12)
C22 0.049(2) 0.041(2) 0.054(3) 0.001(2) -0.0069(19) 0.0028(18)
F23 0.0596(15) 0.0808(19) 0.094(2) -0.0086(16) -0.0274(14) -0.0088(14)
C23 0.045(2) 0.048(2) 0.077(3) -0.007(2) -0.016(2) 0.005(2)
F24 0.0514(15) 0.0663(17) 0.137(3) -0.0008(18) 0.0059(15) -0.0118(13)
C24 0.041(2) 0.045(2) 0.094(4) 0.003(3) 0.002(2) -0.001(2)
F25 0.0714(17) 0.0772(19) 0.091(2) 0.0202(17) 0.0236(15) -0.0050(15)
C25 0.050(2) 0.051(3) 0.070(3) 0.015(2) 0.010(2) 0.002(2)
F26 0.0612(14) 0.0660(16) 0.0482(14) 0.0102(12) 0.0013(11) 0.0003(12)
C26 0.050(2) 0.042(2) 0.057(3) 0.001(2) -0.002(2) 0.0053(19)
C31 0.046(2) 0.035(2) 0.039(2) -0.0035(17) -0.0061(17) 0.0014(17)
F32 0.0461(12) 0.0621(15) 0.0568(14) 0.0092(12) 0.0001(10) 0.0110(11)
C32 0.049(2) 0.040(2) 0.041(2) -0.0024(18) -0.0068(17) 0.0039(18)
F33 0.0572(14) 0.0880(19) 0.0574(16) 0.0079(14) 0.0121(12) 0.0026(13)
C33 0.051(2) 0.056(3) 0.043(2) -0.005(2) 0.0025(19) 0.000(2)
F34 0.0895(19) 0.087(2) 0.0466(15) 0.0257(14) 0.0064(13) 0.0036(15)
C34 0.065(3) 0.055(3) 0.039(2) 0.006(2) -0.003(2) -0.003(2)
F35 0.0810(17) 0.0698(17) 0.0547(15) 0.0204(13) -0.0061(13) 0.0207(14)
C35 0.061(3) 0.048(2) 0.041(2) 0.010(2) -0.0078(19) 0.007(2)
F36 0.0542(13) 0.0564(14) 0.0574(15) 0.0095(12) 0.0014(11) 0.0175(11)
C36 0.047(2) 0.039(2) 0.045(2) -0.0035(18) -0.0014(18) 0.0063(18)
N41 0.0466(18) 0.0360(16) 0.0390(17) -0.0001(14) -0.0067(14) 0.0055(14)
C42 0.050(2) 0.047(2) 0.053(3) -0.003(2) 0.0011(19) 0.0106(19)
C43 0.070(3) 0.055(3) 0.072(3) -0.017(2) -0.002(2) 0.019(2)
C44 0.097(4) 0.048(3) 0.068(3) -0.018(2) -0.008(3) 0.008(3)
C45 0.072(3) 0.046(2) 0.066(3) -0.008(2) -0.009(2) -0.012(2)
C46 0.052(2) 0.049(2) 0.045(2) 0.001(2) -0.0051(18) -0.002(2)
C51 0.162(7) 0.106(6) 0.063(4) 0.024(4) -0.002(4) -0.009(6)
C52 0.176(8) 0.083(5) 0.084(5) 0.016(4) -0.005(5) -0.010(5)
C53 0.138(6) 0.111(6) 0.085(5) 0.016(4) 0.007(5) -0.002(6)
C54 0.146(7) 0.134(7) 0.066(4) 0.010(4) 0.014(4) -0.008(6)
C55 0.174(9) 0.148(8) 0.071(5) -0.009(5) 0.017(5) -0.045(7)
C56 0.189(8) 0.091(5) 0.070(4) -0.005(4) 0.029(5) -0.019(6)
C57 0.165(8) 0.200(10) 0.130(7) 0.060(7) -0.001(6) 0.028(8)

loop_
_atom_type_symbol
_atom_type_description
_atom_type_scat_dispersion_real
_atom_type_scat_dispersion_imag
_atom_type_scat_source
C C 0.0033 0.0016 'International Tables Vol C Tables 4.2.6.8 and 6.1.1.4'
H H 0.0000 0.0000 'International Tables Vol C Tables 4.2.6.8 and 6.1.1.4'
B B 0.0013 0.0007 'International Tables Vol C Tables 4.2.6.8 and 6.1.1.4'
N N 0.0061 0.0033 'International Tables Vol C Tables 4.2.6.8 and 6.1.1.4'
F F 0.0171 0.0103 'International Tables Vol C Tables 4.2.6.8 and 6.1.1.4'

loop_
_geom_angle_atom_site_label_1
_geom_angle_atom_site_label_2
_geom_angle_atom_site_label_3
_geom_angle
B1 N1 C8 120.4(3)
B1 N1 C5 125.6(4)
C8 N1 C5 113.9(3)
N1 B1 C4 127.9(4)
N1 B1 C1 128.2(3)
C4 B1 C1 103.4(3)
C2 C1 B2 121.0(3)
C2 C1 B1 103.1(3)
B2 C1 B1 135.9(3)
C1 C2 C3 114.4(4)
C1 C2 H2 122.8
C3 C2 H2 122.8
C4 C3 C2 113.1(3)
C4 C3 H3 123.4
C2 C3 H3 123.4
C3 C4 C11A 116.7(13)
C3 C4 C11 118.5(6)
C11A C4 C11 15.9(9)
C3 C4 B1 105.0(3)
C11A C4 B1 136.0(11)
C11 C4 B1 136.3(6)
C7 C5 C6 122.4(5)
C7 C5 N1 115.2(4)
C6 C5 N1 114.1(4)
C7 C5 H5 99.6
C6 C5 H5 99.6
N1 C5 H5 99.6
C5 C6 H6A 109.5
C5 C6 H6B 109.5
H6A C6 H6B 109.5
C5 C6 H6C 109.5
H6A C6 H6C 109.5
H6B C6 H6C 109.5
C5 C7 H7A 109.5
C5 C7 H7B 109.5
H7A C7 H7B 109.5
C5 C7 H7C 109.5
H7A C7 H7C 109.5
H7B C7 H7C 109.5
N1 C8 C10 113.0(4)
N1 C8 C9 112.3(4)
C10 C8 C9 112.2(4)
N1 C8 H8 106.2
C10 C8 H8 106.2
C9 C8 H8 106.2
C8 C9 H9A 109.5
C8 C9 H9B 109.5
H9A C9 H9B 109.5
C8 C9 H9C 109.5
H9A C9 H9C 109.5
H9B C9 H9C 109.5
C8 C10 H10A 109.5
C8 C10 H10B 109.5
H10A C10 H10B 109.5
C8 C10 H10C 109.5
H10A C10 H10C 109.5
H10B C10 H10C 109.5
C16 C11 C12 114.4(8)
C16 C11 C4 125.4(8)
C12 C11 C4 119.7(8)
F12 C12 C13 116.4(9)
F12 C12 C11 119.1(8)
C13 C12 C11 124.5(9)
F13 C13 C12 122.0(10)
F13 C13 C14 120.9(9)
C12 C13 C14 117.2(8)
C15 C14 F14 121.1(11)
C15 C14 C13 120.6(7)
F14 C14 C13 118.3(11)
C14 C15 F15 119.6(7)
C14 C15 C16 120.1(8)
F15 C15 C16 120.2(8)
F16 C16 C11 119.6(7)
F16 C16 C15 117.1(8)
C11 C16 C15 123.2(9)
C16A C11A C12A 116.5(15)
C16A C11A C4 120.9(13)
C12A C11A C4 122.5(13)
F12A C12A C13A 118.4(14)
F12A C12A C11A 119.3(14)
C13A C12A C11A 122.1(14)
F13A C13A C12A 119.5(15)
F13A C13A C14A 122.3(15)
C12A C13A C14A 118.1(13)
C15A C14A F14A 120.3(18)
C15A C14A C13A 122.1(12)
F14A C14A C13A 117.2(18)
F15A C15A C14A 120.8(15)
F15A C15A C16A 121.4(15)
C14A C15A C16A 117.4(13)
F16A C16A C11A 120.9(14)
F16A C16A C15A 115.7(15)
C11A C16A C15A 123.4(14)
C1 B2 C31 116.0(3)
C1 B2 N41 109.1(3)
C31 B2 N41 98.7(3)
C1 B2 C21 109.1(3)
C31 B2 C21 114.7(3)
N41 B2 C21 108.5(3)
C26 C21 C22 112.8(4)
C26 C21 B2 120.3(3)
C22 C21 B2 126.5(4)
F22 C22 C23 115.0(4)
F22 C22 C21 121.2(4)
C23 C22 C21 123.8(4)
F23 C23 C24 120.8(4)
F23 C23 C22 119.2(4)
C24 C23 C22 120.0(4)
F24 C24 C25 121.1(5)
F24 C24 C23 119.8(4)
C25 C24 C23 119.1(4)
F25 C25 C24 120.1(4)
F25 C25 C26 120.9(4)
C24 C25 C26 119.1(4)
F26 C26 C21 119.9(3)
F26 C26 C25 114.9(4)
C21 C26 C25 125.2(4)
C32 C31 C36 113.1(3)
C32 C31 B2 125.7(3)
C36 C31 B2 120.8(3)
F32 C32 C33 114.9(3)
F32 C32 C31 121.4(3)
C33 C32 C31 123.7(3)
F33 C33 C34 119.8(4)
F33 C33 C32 120.0(4)
C34 C33 C32 120.2(4)
F34 C34 C33 120.8(4)
F34 C34 C35 120.5(4)
C33 C34 C35 118.7(4)
F35 C35 C36 121.1(4)
F35 C35 C34 119.5(4)
C36 C35 C34 119.5(4)
F36 C36 C35 116.4(3)
F36 C36 C31 118.8(3)
C35 C36 C31 124.8(4)
C42 N41 C46 117.8(3)
C42 N41 B2 125.2(3)
C46 N41 B2 116.6(3)
N41 C42 C43 122.3(4)
N41 C42 H42 118.9
C43 C42 H42 118.9
C42 C43 C44 119.2(4)
C42 C43 H43 120.4
C44 C43 H43 120.4
C43 C44 C45 119.4(4)
C43 C44 H44 120.3
C45 C44 H44 120.3
C46 C45 C44 118.5(4)
C46 C45 H45 120.7
C44 C45 H45 120.7
N41 C46 C45 122.8(4)
N41 C46 H46 118.6
C45 C46 H46 118.6
C52 C51 C56 122.2(9)
C52 C51 C57 120.0(9)
C56 C51 C57 117.8(9)
C51 C52 C53 119.9(9)
C51 C52 H52 120.1
C53 C52 H52 120.1
C54 C53 C52 124.2(8)
C54 C53 H53 117.9
C52 C53 H53 117.9
C53 C54 C55 116.4(8)
C53 C54 H54 121.8
C55 C54 H54 121.8
C54 C55 C56 117.6(8)
C54 C55 H55 121.2
C56 C55 H55 121.2
C51 C56 C55 119.6(8)
C51 C56 H56 120.2
C55 C56 H56 120.2
C51 C57 H57A 109.5
C51 C57 H57B 109.5
H57A C57 H57B 109.5
C51 C57 H57C 109.5
H57A C57 H57C 109.5
H57B C57 H57C 109.5

loop_
_geom_bond_atom_site_label_1
_geom_bond_atom_site_label_2
_geom_bond_distance
N1 B1 1.386(5)
N1 C8 1.488(5)
N1 C5 1.490(5)
B1 C4 1.614(6)
B1 C1 1.627(6)
C1 C2 1.348(5)
C1 B2 1.616(5)
C2 C3 1.465(5)
C2 H2 0.9400
C3 C4 1.328(5)
C3 H3 0.9400
C4 C11A 1.483(18)
C4 C11 1.493(9)
C5 C7 1.420(7)
C5 C6 1.476(7)
C5 H5 0.9900
C6 H6A 0.9700
C6 H6B 0.9700
C6 H6C 0.9700
C7 H7A 0.9700
C7 H7B 0.9700
C7 H7C 0.9700
C8 C10 1.516(7)
C8 C9 1.518(6)
C8 H8 0.9900
C9 H9A 0.9700
C9 H9B 0.9700
C9 H9C 0.9700
C10 H10A 0.9700
C10 H10B 0.9700
C10 H10C 0.9700
C11 C16 1.368(11)
C11 C12 1.389(11)
F12 C12 1.351(9)
C12 C13 1.372(12)
F13 C13 1.321(9)
C13 C14 1.387(15)
F14 C14 1.351(8)
C14 C15 1.340(14)
F15 C15 1.344(9)
C15 C16 1.371(10)
F16 C16 1.334(10)
C11A C16A 1.364(16)
C11A C12A 1.386(16)
F12A C12A 1.347(13)
C12A C13A 1.358(17)
F13A C13A 1.337(13)
C13A C14A 1.39(2)
F14A C14A 1.356(12)
C14A C15A 1.34(2)
F15A C15A 1.333(13)
C15A C16A 1.386(16)
F16A C16A 1.335(13)
B2 C31 1.645(6)
B2 N41 1.655(5)
B2 C21 1.662(5)
C21 C26 1.379(6)
C21 C22 1.391(5)
F22 C22 1.344(5)
C22 C23 1.386(6)
F23 C23 1.341(5)
C23 C24 1.364(6)
F24 C24 1.335(5)
C24 C25 1.363(6)
F25 C25 1.338(5)
C25 C26 1.383(6)
F26 C26 1.354(4)
C31 C32 1.385(5)
C31 C36 1.393(5)
F32 C32 1.349(4)
C32 C33 1.376(5)
F33 C33 1.343(4)
C33 C34 1.368(6)
F34 C34 1.335(5)
C34 C35 1.373(6)
F35 C35 1.340(4)
C35 C36 1.361(5)
F36 C36 1.349(4)
N41 C42 1.341(5)
N41 C46 1.347(5)
C42 C43 1.365(6)
C42 H42 0.9400
C43 C44 1.368(6)
C43 H43 0.9400
C44 C45 1.375(6)
C44 H44 0.9400
C45 C46 1.361(6)
C45 H45 0.9400
C46 H46 0.9400
C51 C52 1.294(9)
C51 C56 1.362(10)
C51 C57 1.495(10)
C52 C53 1.364(10)
C52 H52 0.9400
C53 C54 1.363(9)
C53 H53 0.9400
C54 C55 1.425(11)
C54 H54 0.9400
C55 C56 1.439(11)
C55 H55 0.9400
C56 H56 0.9400
C57 H57A 0.9700
C57 H57B 0.9700
C57 H57C 0.9700

loop_
_geom_torsion_atom_site_label_1
_geom_torsion_atom_site_label_2
_geom_torsion_atom_site_label_3
_geom_torsion_atom_site_label_4
_geom_torsion
C8 N1 B1 C4 -172.8(4)
C5 N1 B1 C4 4.1(7)
C8 N1 B1 C1 -2.4(6)
C5 N1 B1 C1 174.5(4)
N1 B1 C1 C2 -163.0(4)
C4 B1 C1 C2 9.2(4)
N1 B1 C1 B2 17.6(7)
C4 B1 C1 B2 -170.2(4)
B2 C1 C2 C3 172.8(3)
B1 C1 C2 C3 -6.7(4)
C1 C2 C3 C4 1.0(5)
C2 C3 C4 C11A -159.9(9)
C2 C3 C4 C11 -177.7(6)
C2 C3 C4 B1 5.4(5)
N1 B1 C4 C3 163.4(4)
C1 B1 C4 C3 -8.8(4)
N1 B1 C4 C11A -35.6(15)
C1 B1 C4 C11A 152.2(14)
N1 B1 C4 C11 -12.5(9)
C1 B1 C4 C11 175.2(7)
B1 N1 C5 C7 -70.1(7)
C8 N1 C5 C7 107.0(6)
B1 N1 C5 C6 79.2(6)
C8 N1 C5 C6 -103.7(5)
B1 N1 C8 C10 -122.2(4)
C5 N1 C8 C10 60.5(5)
B1 N1 C8 C9 109.5(4)
C5 N1 C8 C9 -67.7(5)
C3 C4 C11 C16 -66.4(14)
C11A C4 C11 C16 -154(7)
B1 C4 C11 C16 109.2(12)
C3 C4 C11 C12 104.9(11)
C11A C4 C11 C12 17(5)
B1 C4 C11 C12 -79.5(14)
C16 C11 C12 F12 178.8(10)
C4 C11 C12 F12 6.6(17)
C16 C11 C12 C13 -0.7(18)
C4 C11 C12 C13 -173.0(10)
F12 C12 C13 F13 1.3(14)
C11 C12 C13 F13 -179.2(11)
F12 C12 C13 C14 -179.3(9)
C11 C12 C13 C14 0.2(16)
F13 C13 C14 C15 -179.9(9)
C12 C13 C14 C15 0.7(14)
F13 C13 C14 F14 0.4(14)
C12 C13 C14 F14 -179.1(9)
F14 C14 C15 F15 1.5(13)
C13 C14 C15 F15 -178.2(8)
F14 C14 C15 C16 178.7(9)
C13 C14 C15 C16 -1.0(14)
C12 C11 C16 F16 179.4(10)
C4 C11 C16 F16 -8.8(18)
C12 C11 C16 C15 0.4(18)
C4 C11 C16 C15 172.1(10)
C14 C15 C16 F16 -178.6(8)
F15 C15 C16 F16 -1.4(13)
C14 C15 C16 C11 0.4(16)
F15 C15 C16 C11 177.6(10)
C3 C4 C11A C16A -72(3)
C11 C4 C11A C16A 29(4)
B1 C4 C11A C16A 129(2)
C3 C4 C11A C12A 110(3)
C11 C4 C11A C12A -149(8)
B1 C4 C11A C12A -49(4)
C16A C11A C12A F12A 179(2)
C4 C11A C12A F12A -3(4)
C16A C11A C12A C13A 4(4)
C4 C11A C12A C13A -179(2)
F12A C12A C13A F13A 1(3)
C11A C12A C13A F13A 177(2)
F12A C12A C13A C14A 179(2)
C11A C12A C13A C14A -5(4)
F13A C13A C14A C15A -176(2)
C12A C13A C14A C15A 7(4)
F13A C13A C14A F14A -3(4)
C12A C13A C14A F14A 179(2)
F14A C14A C15A F15A 9(4)
C13A C14A C15A F15A -179(2)
F14A C14A C15A C16A -178(2)
C13A C14A C15A C16A -6(4)
C12A C11A C16A F16A 176(2)
C4 C11A C16A F16A -2(4)
C12A C11A C16A C15A -3(4)
C4 C11A C16A C15A 179(2)
F15A C15A C16A F16A -2(3)
C14A C15A C16A F16A -174(2)
F15A C15A C16A C11A 178(2)
C14A C15A C16A C11A 5(4)
C2 C1 B2 C31 -129.2(4)
B1 C1 B2 C31 50.0(6)
C2 C1 B2 N41 -18.9(5)
B1 C1 B2 N41 160.4(4)
C2 C1 B2 C21 99.4(4)
B1 C1 B2 C21 -81.3(5)
C1 B2 C21 C26 -57.8(5)
C31 B2 C21 C26 170.1(3)
N41 B2 C21 C26 60.9(4)
C1 B2 C21 C22 114.6(4)
C31 B2 C21 C22 -17.4(5)
N41 B2 C21 C22 -126.7(4)
C26 C21 C22 F22 178.1(3)
B2 C21 C22 F22 5.2(6)
C26 C21 C22 C23 0.7(6)
B2 C21 C22 C23 -172.2(4)
F22 C22 C23 F23 1.1(6)
C21 C22 C23 F23 178.7(4)
F22 C22 C23 C24 -177.0(4)
C21 C22 C23 C24 0.6(6)
F23 C23 C24 F24 -1.1(6)
C22 C23 C24 F24 177.0(4)
F23 C23 C24 C25 -179.3(4)
C22 C23 C24 C25 -1.2(6)
F24 C24 C25 F25 2.4(6)
C23 C24 C25 F25 -179.5(4)
F24 C24 C25 C26 -177.7(4)
C23 C24 C25 C26 0.4(6)
C22 C21 C26 F26 177.5(3)
B2 C21 C26 F26 -9.1(5)
C22 C21 C26 C25 -1.5(6)
B2 C21 C26 C25 171.9(4)
F25 C25 C26 F26 1.8(6)
C24 C25 C26 F26 -178.1(4)
F25 C25 C26 C21 -179.1(4)
C24 C25 C26 C21 1.0(7)
C1 B2 C31 C32 8.8(5)
N41 B2 C31 C32 -107.5(4)
C21 B2 C31 C32 137.5(4)
C1 B2 C31 C36 -178.6(3)
N41 B2 C31 C36 65.1(4)
C21 B2 C31 C36 -50.0(5)
C36 C31 C32 F32 -176.2(3)
B2 C31 C32 F32 -3.1(6)
C36 C31 C32 C33 3.4(5)
B2 C31 C32 C33 176.4(3)
F32 C32 C33 F33 -2.8(5)
C31 C32 C33 F33 177.6(3)
F32 C32 C33 C34 177.5(4)
C31 C32 C33 C34 -2.1(6)
F33 C33 C34 F34 1.9(6)
C32 C33 C34 F34 -178.4(4)
F33 C33 C34 C35 -179.8(4)
C32 C33 C34 C35 -0.1(6)
F34 C34 C35 F35 -0.5(6)
C33 C34 C35 F35 -178.9(4)
F34 C34 C35 C36 178.9(4)
C33 C34 C35 C36 0.6(6)
F35 C35 C36 F36 0.9(6)
C34 C35 C36 F36 -178.5(4)
F35 C35 C36 C31 -179.5(4)
C34 C35 C36 C31 1.0(6)
C32 C31 C36 F36 176.7(3)
B2 C31 C36 F36 3.3(5)
C32 C31 C36 C35 -2.9(6)
B2 C31 C36 C35 -176.3(4)
C1 B2 N41 C42 131.8(4)
C31 B2 N41 C42 -106.8(4)
C21 B2 N41 C42 13.0(5)
C1 B2 N41 C46 -56.1(4)
C31 B2 N41 C46 65.4(4)
C21 B2 N41 C46 -174.8(3)
C46 N41 C42 C43 0.3(6)
B2 N41 C42 C43 172.4(4)
N41 C42 C43 C44 -0.1(7)
C42 C43 C44 C45 0.0(7)
C43 C44 C45 C46 -0.2(7)
C42 N41 C46 C45 -0.4(6)
B2 N41 C46 C45 -173.2(4)
C44 C45 C46 N41 0.4(7)
C56 C51 C52 C53 0.2(11)
C57 C51 C52 C53 179.2(6)
C51 C52 C53 C54 0.5(11)
C52 C53 C54 C55 -0.8(11)
C53 C54 C55 C56 0.5(10)
C52 C51 C56 C55 -0.4(11)
C57 C51 C56 C55 -179.4(6)
C54 C55 C56 C51 0.0(10)
